data_4078899
loop_
_publ_author_name
'Rahaman, S. M. Wahidur'
'Dinda, Shrabani'
'Ghatak, Tapas'
'Bera, Jitendra K.'

_publ_section_title
;
 Carbon Monoxide Induced Double Cyclometalation at the Iridium Center
;
_journal_issue 15
_journal_name_full Organometallics
_journal_page_first 5533
_journal_paper_doi 10.1021/om300506v
_journal_volume 31
_journal_year 2012
_chemical_formula_moiety 'C43 H28 Ir N6 O, C H2 Cl2, B F4'
_chemical_formula_sum 'C44 H30 B Cl2 F4 Ir N6 O'
_chemical_formula_weight 1008.65
_chemical_name_systematic
; 
 ? 
;
_space_group_IT_number 14
_symmetry_cell_setting monoclinic
_symmetry_space_group_name_Hall '-P 2yn'
_symmetry_space_group_name_H-M 'P 1 21/n 1'
_atom_sites_solution_hydrogens geom
_atom_sites_solution_primary direct
_atom_sites_solution_secondary difmap
_audit_creation_method SHELXL-97
_cell_angle_alpha 90.00
_cell_angle_beta 102.1650(10)
_cell_angle_gamma 90.00
_cell_formula_units_Z 4
_cell_length_a 13.0649(8)
_cell_length_b 13.8904(8)
_cell_length_c 24.7436(15)
_cell_measurement_reflns_used 5250
_cell_measurement_temperature 100(2)
_cell_measurement_theta_max 24.49
_cell_measurement_theta_min 2.20
_cell_volume 4389.6(5)
_computing_cell_refinement 'Bruker SAINT'
_computing_data_collection 'Bruker APEX'
_computing_data_reduction 'Bruker SAINT'
_computing_molecular_graphics ORTEP
_computing_publication_material ciftab
_computing_structure_refinement 'SHELXL-97 (Sheldrick, 1997)'
_computing_structure_solution 'SHELXS-97 (Sheldrick, 1990)'
_diffrn_ambient_temperature 100(2)
_diffrn_measured_fraction_theta_full 0.983
_diffrn_measured_fraction_theta_max 0.983
_diffrn_measurement_device_type 'Bruker SMART APEX'
_diffrn_measurement_method 'omega scans'
_diffrn_radiation_monochromator graphite
_diffrn_radiation_source 'fine-focus sealed tube'
_diffrn_radiation_type MoK\a
_diffrn_radiation_wavelength 0.71073
_diffrn_reflns_av_R_equivalents 0.0526
_diffrn_reflns_av_sigmaI/netI 0.0718
_diffrn_reflns_limit_h_max 17
_diffrn_reflns_limit_h_min -16
_diffrn_reflns_limit_k_max 18
_diffrn_reflns_limit_k_min -15
_diffrn_reflns_limit_l_max 32
_diffrn_reflns_limit_l_min -30
_diffrn_reflns_number 28574
_diffrn_reflns_theta_full 28.30
_diffrn_reflns_theta_max 28.30
_diffrn_reflns_theta_min 2.23
_exptl_absorpt_coefficient_mu 3.221
_exptl_absorpt_correction_T_max 0.5511
_exptl_absorpt_correction_T_min 0.4351
_exptl_absorpt_correction_type empirical
_exptl_absorpt_process_details SADABS
_exptl_crystal_colour yellow
_exptl_crystal_density_diffrn 1.526
_exptl_crystal_density_method 'not measured'
_exptl_crystal_description block
_exptl_crystal_F_000 1984
_exptl_crystal_size_max 0.31
_exptl_crystal_size_mid 0.27
_exptl_crystal_size_min 0.21
_refine_diff_density_max 1.563
_refine_diff_density_min -1.001
_refine_diff_density_rms 0.166
_refine_ls_extinction_method none
_refine_ls_goodness_of_fit_ref 1.059
_refine_ls_hydrogen_treatment constr
_refine_ls_matrix_type full
_refine_ls_number_parameters 533
_refine_ls_number_reflns 10753
_refine_ls_number_restraints 0
_refine_ls_restrained_S_all 1.059
_refine_ls_R_factor_all 0.0669
_refine_ls_R_factor_gt 0.0442
_refine_ls_shift/su_max 0.003
_refine_ls_shift/su_mean 0.000
_refine_ls_structure_factor_coef Fsqd
_refine_ls_weighting_details 'calc w=1/[\s^2^(Fo^2^)+(0.0434P)^2^+0.0000P] where P=(Fo^2^+2Fc^2^)/3'
_refine_ls_weighting_scheme calc
_refine_ls_wR_factor_gt 0.0886
_refine_ls_wR_factor_ref 0.1049
_reflns_number_gt 7988
_reflns_number_total 10753
_reflns_threshold_expression >2sigma(I)
_cod_data_source_file om300506v_si_003.cif
_cod_data_source_block compound3
_cod_depositor_comments
;
The following automatic conversions were performed:

'_symmetry_cell_setting' value 'Monoclinic' changed to 'monoclinic'
according to /home/saulius/struct/CIF-dictionaries/cif_core.dic
dictionary named 'cif_core.dic' version 2.4.2 from 2011-04-26.

Automatic conversion script
Id: cif_fix_values 1891 2012-01-12 08:04:46Z andrius 
;
_cod_original_sg_symbol_H-M P21/n
_cod_database_code 4078899

loop_
_symmetry_equiv_pos_as_xyz
'x, y, z'
'-x+1/2, y+1/2, -z+1/2'
'-x, -y, -z'
'x-1/2, -y-1/2, z-1/2'

loop_
_atom_site_label
_atom_site_type_symbol
_atom_site_fract_x
_atom_site_fract_y
_atom_site_fract_z
_atom_site_U_iso_or_equiv
_atom_site_adp_type
_atom_site_occupancy
_atom_site_symmetry_multiplicity
_atom_site_calc_flag
_atom_site_refinement_flags
Ir1 Ir 0.698607(14) 0.203079(13) 0.965798(8) 0.02012(7) Uani 1 1 d .
F4 F 0.8746(3) -0.1596(2) 1.16196(13) 0.0397(8) Uani 1 1 d .
N4 N 0.8725(3) 0.0900(3) 1.06393(18) 0.0273(10) Uani 1 1 d .
F3 F 0.7719(2) -0.2492(2) 1.09630(12) 0.0354(7) Uani 1 1 d .
F2 F 0.7225(3) -0.2195(2) 1.17714(15) 0.0473(9) Uani 1 1 d .
O1 O 0.4714(3) 0.2486(3) 0.93227(17) 0.0371(10) Uani 1 1 d .
N5 N 0.7445(3) 0.3371(3) 1.01020(16) 0.0211(9) Uani 1 1 d .
N1 N 0.6559(3) 0.1194(3) 1.03371(18) 0.0242(9) Uani 1 1 d .
N3 N 0.8630(3) 0.1701(3) 0.98083(17) 0.0266(9) Uani 1 1 d .
C26 C 0.9227(4) 0.1229(4) 1.0253(2) 0.0260(11) Uani 1 1 d .
N2 N 0.6487(3) 0.2475(3) 1.09214(18) 0.0289(10) Uani 1 1 d .
C22 C 0.9116(4) 0.2028(4) 0.9409(2) 0.0365(13) Uani 1 1 d .
C2 C 0.6500(4) 0.2801(4) 1.1423(2) 0.0352(13) Uani 1 1 d .
H2 H 0.6510 0.3479 1.1474 0.042 Uiso 1 1 calc R
C30 C 0.8167(4) 0.3372(4) 1.0556(2) 0.0328(12) Uani 1 1 d .
H30 H 0.8514 0.2780 1.0663 0.039 Uiso 1 1 calc R
C6 C 0.6510(4) 0.1517(4) 1.0851(2) 0.0265(11) Uani 1 1 d .
N6 N 0.6234(3) 0.4241(3) 0.94640(16) 0.0255(9) Uani 1 1 d .
C10 C 0.6483(4) -0.0025(3) 0.9655(2) 0.0276(12) Uani 1 1 d .
C23 C 1.0191(5) 0.1943(5) 0.9454(3) 0.0478(17) Uani 1 1 d .
H23 H 1.0509 0.2207 0.9176 0.057 Uiso 1 1 calc R
C5 C 0.6483(4) 0.0855(4) 1.1292(2) 0.0311(13) Uani 1 1 d .
C33 C 0.7238(4) 0.5078(4) 1.0263(2) 0.0263(11) Uani 1 1 d .
C3 C 0.6501(4) 0.2220(4) 1.1888(2) 0.0389(14) Uani 1 1 d .
H3 H 0.6514 0.2498 1.2240 0.047 Uiso 1 1 calc R
C9 C 0.6492(4) 0.0239(4) 1.0229(2) 0.0275(12) Uani 1 1 d .
C34 C 0.6956(4) 0.4239(4) 0.99452(19) 0.0232(11) Uani 1 1 d .
C7 C 0.6460(4) -0.0132(4) 1.1176(3) 0.0369(14) Uani 1 1 d .
H7 H 0.6449 -0.0590 1.1460 0.044 Uiso 1 1 calc R
C8 C 0.6453(4) -0.0427(4) 1.0650(3) 0.0353(14) Uani 1 1 d .
H8 H 0.6421 -0.1095 1.0567 0.042 Uiso 1 1 calc R
C31 C 0.8474(4) 0.4169(4) 1.0897(2) 0.0339(13) Uani 1 1 d .
H31 H 0.9002 0.4108 1.1224 0.041 Uiso 1 1 calc R
C43 C 0.4258(4) 0.4472(4) 0.8577(2) 0.0276(11) Uani 1 1 d .
H43 H 0.4094 0.4041 0.8844 0.033 Uiso 1 1 calc R
C38 C 0.5115(4) 0.5075(3) 0.8719(2) 0.0252(11) Uani 1 1 d .
C12 C 0.6198(4) -0.1181(4) 0.8912(3) 0.0442(16) Uani 1 1 d .
H12 H 0.6050 -0.1819 0.8781 0.053 Uiso 1 1 calc R
C4 C 0.6481(4) 0.1264(5) 1.1820(2) 0.0402(15) Uani 1 1 d .
H4 H 0.6466 0.0855 1.2126 0.048 Uiso 1 1 calc R
C15 C 0.6648(4) 0.0711(3) 0.9295(2) 0.0265(11) Uani 1 1 d .
C11 C 0.6266(4) -0.0970(4) 0.9461(3) 0.0372(14) Uani 1 1 d .
H11 H 0.6166 -0.1465 0.9710 0.045 Uiso 1 1 calc R
C32 C 0.8007(4) 0.5027(4) 1.0754(2) 0.0334(13) Uani 1 1 d .
H32 H 0.8193 0.5580 1.0979 0.040 Uiso 1 1 calc R
C29 C 0.9272(4) 0.0428(4) 1.1065(2) 0.0359(14) Uani 1 1 d .
H29 H 0.8911 0.0180 1.1330 0.043 Uiso 1 1 calc R
C14 C 0.6576(4) 0.0485(4) 0.8744(2) 0.0330(13) Uani 1 1 d .
H14 H 0.6683 0.0972 0.8492 0.040 Uiso 1 1 calc R
C25 C 1.0324(4) 0.1102(4) 1.0302(2) 0.0333(12) Uani 1 1 d .
C37 C 0.5809(4) 0.5081(3) 0.9275(2) 0.0235(11) Uani 1 1 d .
C36 C 0.6026(4) 0.5953(4) 0.9573(2) 0.0322(12) Uani 1 1 d .
H36 H 0.5692 0.6532 0.9427 0.039 Uiso 1 1 calc R
C16 C 0.6696(4) 0.3033(4) 0.8523(2) 0.0328(12) Uani 1 1 d .
H16 H 0.5979 0.3116 0.8535 0.039 Uiso 1 1 calc R
C21 C 0.7374(4) 0.2598(4) 0.8974(2) 0.0267(11) Uani 1 1 d .
C39 C 0.5353(4) 0.5695(4) 0.8312(2) 0.0304(12) Uani 1 1 d .
H39 H 0.5935 0.6118 0.8403 0.037 Uiso 1 1 calc R
C35 C 0.6715(4) 0.5955(4) 1.0067(2) 0.0342(13) Uani 1 1 d .
H35 H 0.6848 0.6528 1.0280 0.041 Uiso 1 1 calc R
C41 C 0.3874(4) 0.5114(4) 0.7652(2) 0.0300(12) Uani 1 1 d .
H41 H 0.3437 0.5138 0.7293 0.036 Uiso 1 1 calc R
C42 C 0.3636(4) 0.4492(4) 0.8051(2) 0.0324(12) Uani 1 1 d .
H42 H 0.3045 0.4080 0.7960 0.039 Uiso 1 1 calc R
C40 C 0.4749(4) 0.5696(4) 0.7783(2) 0.0317(12) Uani 1 1 d .
H40 H 0.4935 0.6097 0.7508 0.038 Uiso 1 1 calc R
C20 C 0.8418(4) 0.2497(5) 0.8942(2) 0.0399(14) Uani 1 1 d .
C27 C 1.0879(4) 0.0610(4) 1.0769(3) 0.0416(15) Uani 1 1 d .
H27 H 1.1612 0.0514 1.0819 0.050 Uiso 1 1 calc R
C13 C 0.6345(4) -0.0463(4) 0.8554(3) 0.0415(15) Uani 1 1 d .
H13 H 0.6291 -0.0608 0.8174 0.050 Uiso 1 1 calc R
C28 C 1.0350(4) 0.0270(4) 1.1152(3) 0.0440(15) Uani 1 1 d .
H28 H 1.0709 -0.0066 1.1470 0.053 Uiso 1 1 calc R
C24 C 1.0787(4) 0.1482(5) 0.9896(3) 0.0461(16) Uani 1 1 d .
H24 H 1.1521 0.1421 0.9925 0.055 Uiso 1 1 calc R
C19 C 0.8779(5) 0.2797(6) 0.8472(3) 0.070(2) Uani 1 1 d .
H19 H 0.9490 0.2702 0.8452 0.084 Uiso 1 1 calc R
C18 C 0.8092(6) 0.3229(7) 0.8042(3) 0.079(3) Uani 1 1 d .
H18 H 0.8336 0.3451 0.7728 0.095 Uiso 1 1 calc R
F1 F 0.8587(3) -0.3199(2) 1.17492(14) 0.0425(8) Uani 1 1 d .
B1 B 0.8074(5) -0.2370(4) 1.1528(3) 0.0279(13) Uani 1 1 d .
C17 C 0.7051(5) 0.3342(5) 0.8062(3) 0.0561(19) Uani 1 1 d .
H17 H 0.6578 0.3631 0.7761 0.067 Uiso 1 1 calc R
C1 C 0.5585(4) 0.2346(3) 0.9454(2) 0.0239(11) Uani 1 1 d .
Cl1S Cl 0.94470(15) 0.22474(12) 1.19387(8) 0.0571(4) Uani 1 1 d .
Cl2S Cl 0.9309(2) 0.41784(16) 1.23780(9) 0.1036(9) Uani 1 1 d .
C1S C 0.9468(7) 0.2986(5) 1.2516(3) 0.066(2) Uani 1 1 d .
H1S1 H 0.8908 0.2771 1.2702 0.080 Uiso 1 1 calc R
H1S2 H 1.0145 0.2891 1.2778 0.080 Uiso 1 1 calc R

loop_
_atom_site_aniso_label
_atom_site_aniso_U_11
_atom_site_aniso_U_22
_atom_site_aniso_U_33
_atom_site_aniso_U_23
_atom_site_aniso_U_13
_atom_site_aniso_U_12
Ir1 0.01556(10) 0.02040(10) 0.02323(11) 0.00012(8) 0.00143(7) -0.00033(8)
F4 0.047(2) 0.0380(18) 0.0327(18) -0.0114(14) 0.0047(15) -0.0170(16)
N4 0.015(2) 0.030(2) 0.036(3) 0.0062(19) 0.0010(18) 0.0014(17)
F3 0.0306(17) 0.0444(19) 0.0288(18) -0.0118(14) 0.0005(13) -0.0101(15)
F2 0.053(2) 0.045(2) 0.054(2) 0.0116(16) 0.0343(19) 0.0130(16)
O1 0.022(2) 0.023(2) 0.062(3) 0.0115(18) -0.0025(18) -0.0018(16)
N5 0.023(2) 0.022(2) 0.018(2) 0.0008(16) 0.0011(17) -0.0022(17)
N1 0.013(2) 0.021(2) 0.039(3) 0.0043(18) 0.0055(18) 0.0018(16)
N3 0.017(2) 0.036(2) 0.026(2) -0.0009(18) 0.0036(18) -0.0043(18)
C26 0.014(2) 0.031(3) 0.031(3) -0.004(2) 0.001(2) 0.004(2)
N2 0.029(2) 0.026(2) 0.032(3) 0.0075(19) 0.008(2) 0.0084(19)
C22 0.028(3) 0.056(4) 0.026(3) 0.002(3) 0.005(2) -0.003(3)
C2 0.036(3) 0.043(4) 0.027(3) 0.005(2) 0.006(2) 0.009(3)
C30 0.037(3) 0.031(3) 0.026(3) 0.008(2) -0.003(2) 0.002(2)
C6 0.011(2) 0.032(3) 0.037(3) 0.012(2) 0.007(2) 0.008(2)
N6 0.031(2) 0.027(2) 0.017(2) 0.0044(17) 0.0028(18) -0.0030(19)
C10 0.016(3) 0.017(3) 0.049(4) -0.004(2) 0.005(2) 0.002(2)
C23 0.030(3) 0.077(5) 0.039(4) 0.000(3) 0.016(3) -0.006(3)
C5 0.015(2) 0.040(3) 0.038(3) 0.022(2) 0.005(2) 0.007(2)
C33 0.032(3) 0.026(3) 0.021(3) -0.003(2) 0.003(2) 0.001(2)
C3 0.039(3) 0.051(4) 0.026(3) 0.010(3) 0.007(3) 0.014(3)
C9 0.018(3) 0.024(3) 0.041(3) 0.005(2) 0.007(2) 0.005(2)
C34 0.024(3) 0.029(3) 0.016(3) 0.001(2) 0.003(2) -0.004(2)
C7 0.023(3) 0.033(3) 0.054(4) 0.022(3) 0.008(3) 0.001(2)
C8 0.020(3) 0.022(3) 0.062(4) 0.012(3) 0.006(3) 0.001(2)
C31 0.046(3) 0.029(3) 0.018(3) 0.002(2) -0.011(2) -0.004(2)
C43 0.027(3) 0.033(3) 0.022(3) 0.002(2) 0.003(2) 0.003(2)
C38 0.027(3) 0.022(3) 0.024(3) 0.002(2) 0.001(2) 0.005(2)
C12 0.023(3) 0.030(3) 0.073(5) -0.013(3) -0.006(3) 0.006(2)
C4 0.027(3) 0.066(4) 0.027(3) 0.025(3) 0.005(2) 0.016(3)
C15 0.015(2) 0.021(3) 0.040(3) -0.003(2) -0.003(2) 0.0023(19)
C11 0.021(3) 0.023(3) 0.067(4) -0.004(3) 0.008(3) -0.004(2)
C32 0.040(3) 0.034(3) 0.021(3) -0.003(2) -0.005(2) -0.009(3)
C29 0.024(3) 0.034(3) 0.050(4) 0.016(3) 0.007(3) 0.002(2)
C14 0.028(3) 0.033(3) 0.032(3) -0.009(2) -0.008(2) 0.001(2)
C25 0.021(3) 0.043(3) 0.034(3) -0.004(3) 0.002(2) -0.002(2)
C37 0.021(3) 0.025(3) 0.023(3) 0.006(2) 0.000(2) -0.004(2)
C36 0.037(3) 0.027(3) 0.027(3) 0.002(2) -0.006(2) 0.008(2)
C16 0.028(3) 0.049(4) 0.019(3) 0.004(2) -0.001(2) 0.000(3)
C21 0.027(3) 0.033(3) 0.018(3) 0.003(2) 0.002(2) -0.008(2)
C39 0.027(3) 0.031(3) 0.032(3) 0.004(2) 0.004(2) -0.005(2)
C35 0.039(3) 0.031(3) 0.029(3) -0.005(2) -0.001(2) -0.001(2)
C41 0.027(3) 0.033(3) 0.026(3) 0.000(2) -0.002(2) 0.003(2)
C42 0.037(3) 0.023(3) 0.037(3) -0.002(2) 0.006(3) -0.001(2)
C40 0.034(3) 0.041(3) 0.023(3) 0.010(2) 0.011(2) 0.007(2)
C20 0.031(3) 0.061(4) 0.027(3) 0.007(3) 0.004(2) -0.005(3)
C27 0.022(3) 0.053(4) 0.048(4) -0.005(3) 0.003(3) 0.011(3)
C13 0.025(3) 0.043(4) 0.048(4) -0.019(3) -0.011(3) 0.011(3)
C28 0.025(3) 0.053(4) 0.047(4) 0.009(3) -0.006(3) 0.005(3)
C24 0.013(3) 0.074(5) 0.050(4) -0.004(3) 0.005(3) 0.001(3)
C19 0.033(4) 0.137(8) 0.042(4) 0.030(4) 0.009(3) -0.003(4)
C18 0.056(5) 0.152(8) 0.034(4) 0.035(4) 0.019(4) -0.009(5)
F1 0.045(2) 0.0390(19) 0.044(2) 0.0061(15) 0.0103(16) 0.0120(15)
B1 0.026(3) 0.029(3) 0.031(3) -0.003(3) 0.011(3) 0.000(3)
C17 0.043(4) 0.093(5) 0.029(4) 0.019(3) 0.000(3) 0.002(4)
C1 0.021(3) 0.014(2) 0.032(3) 0.0069(19) -0.005(2) -0.0020(19)
Cl1S 0.0640(12) 0.0566(11) 0.0519(11) 0.0079(8) 0.0146(9) 0.0103(9)
Cl2S 0.184(3) 0.0824(16) 0.0506(13) -0.0121(11) 0.0391(15) 0.0286(16)
C1S 0.076(5) 0.088(6) 0.041(4) 0.017(4) 0.025(4) 0.028(4)

loop_
_atom_type_symbol
_atom_type_description
_atom_type_scat_dispersion_real
_atom_type_scat_dispersion_imag
_atom_type_scat_source
C C 0.0033 0.0016 'International Tables Vol C Tables 4.2.6.8 and 6.1.1.4'
H H 0.0000 0.0000 'International Tables Vol C Tables 4.2.6.8 and 6.1.1.4'
N N 0.0061 0.0033 'International Tables Vol C Tables 4.2.6.8 and 6.1.1.4'
O O 0.0106 0.0060 'International Tables Vol C Tables 4.2.6.8 and 6.1.1.4'
Ir Ir -1.4442 7.9887 'International Tables Vol C Tables 4.2.6.8 and 6.1.1.4'
B B 0.0013 0.0007 'International Tables Vol C Tables 4.2.6.8 and 6.1.1.4'
F F 0.0171 0.0103 'International Tables Vol C Tables 4.2.6.8 and 6.1.1.4'
Cl Cl 0.1484 0.1585 'International Tables Vol C Tables 4.2.6.8 and 6.1.1.4'

loop_
_geom_angle_atom_site_label_1
_geom_angle_atom_site_label_2
_geom_angle_atom_site_label_3
_geom_angle
C1 Ir1 C21 95.0(2)
C1 Ir1 C15 89.0(2)
C21 Ir1 C15 92.9(2)
C1 Ir1 N3 173.96(19)
C21 Ir1 N3 79.12(18)
C15 Ir1 N3 89.99(17)
C1 Ir1 N5 94.99(18)
C21 Ir1 N5 89.90(18)
C15 Ir1 N5 174.91(17)
N3 Ir1 N5 86.36(15)
C1 Ir1 N1 86.46(18)
C21 Ir1 N1 171.04(18)
C15 Ir1 N1 78.28(19)
N3 Ir1 N1 99.16(15)
N5 Ir1 N1 98.79(15)
C29 N4 C26 118.2(4)
C30 N5 C34 116.6(4)
C30 N5 Ir1 120.4(3)
C34 N5 Ir1 122.8(3)
C9 N1 C6 119.6(4)
C9 N1 Ir1 112.4(3)
C6 N1 Ir1 127.3(3)
C22 N3 C26 117.9(4)
C22 N3 Ir1 113.9(3)
C26 N3 Ir1 128.2(3)
N4 C26 N3 116.8(4)
N4 C26 C25 122.0(5)
N3 C26 C25 121.2(5)
C2 N2 C6 117.8(4)
N3 C22 C23 122.2(5)
N3 C22 C20 114.4(5)
C23 C22 C20 123.4(5)
N2 C2 C3 124.8(5)
N5 C30 C31 125.7(5)
N2 C6 N1 117.0(4)
N2 C6 C5 122.3(5)
N1 C6 C5 120.8(5)
C37 N6 C34 118.1(4)
C15 C10 C11 120.7(5)
C15 C10 C9 117.6(4)
C11 C10 C9 121.7(5)
C24 C23 C22 120.1(6)
C7 C5 C4 125.0(5)
C7 C5 C6 118.5(5)
C4 C5 C6 116.5(5)
C32 C33 C34 119.7(5)
C32 C33 C35 122.6(5)
C34 C33 C35 117.7(5)
C4 C3 C2 118.1(5)
N1 C9 C8 120.7(5)
N1 C9 C10 115.1(4)
C8 C9 C10 124.1(5)
N6 C34 N5 116.3(4)
N6 C34 C33 122.7(5)
N5 C34 C33 120.9(4)
C8 C7 C5 119.0(5)
C7 C8 C9 121.2(5)
C32 C31 C30 118.9(5)
C42 C43 C38 120.7(5)
C43 C38 C39 118.5(5)
C43 C38 C37 123.0(4)
C39 C38 C37 118.5(5)
C11 C12 C13 119.7(6)
C3 C4 C5 120.4(5)
C14 C15 C10 118.3(5)
C14 C15 Ir1 126.8(4)
C10 C15 Ir1 114.9(4)
C12 C11 C10 120.2(6)
C31 C32 C33 118.1(5)
N4 C29 C28 124.2(5)
C15 C14 C13 120.4(5)
C24 C25 C27 123.7(5)
C24 C25 C26 118.6(5)
C27 C25 C26 117.7(5)
N6 C37 C36 122.9(5)
N6 C37 C38 116.7(4)
C36 C37 C38 120.4(4)
C35 C36 C37 119.6(5)
C17 C16 C21 121.4(5)
C20 C21 C16 117.4(5)
C20 C21 Ir1 115.4(4)
C16 C21 Ir1 127.1(4)
C40 C39 C38 120.7(5)
C36 C35 C33 118.8(5)
C40 C41 C42 119.5(5)
C43 C42 C41 120.3(5)
C39 C40 C41 120.2(5)
C21 C20 C19 121.4(5)
C21 C20 C22 117.1(5)
C19 C20 C22 121.5(5)
C28 C27 C25 119.3(5)
C12 C13 C14 120.8(6)
C27 C28 C29 118.6(5)
C23 C24 C25 119.9(5)
C18 C19 C20 119.4(6)
C19 C18 C17 120.5(6)
F4 B1 F1 110.2(5)
F4 B1 F3 109.0(4)
F1 B1 F3 109.1(4)
F4 B1 F2 109.4(4)
F1 B1 F2 109.9(5)
F3 B1 F2 109.3(5)
C18 C17 C16 119.8(6)
O1 C1 Ir1 176.2(4)
Cl2S C1S Cl1S 115.3(4)

loop_
_geom_bond_atom_site_label_1
_geom_bond_atom_site_label_2
_geom_bond_distance
Ir1 C1 1.846(5)
Ir1 C21 2.026(5)
Ir1 C15 2.048(5)
Ir1 N3 2.150(4)
Ir1 N5 2.180(4)
Ir1 N1 2.210(4)
F4 B1 1.377(7)
N4 C29 1.316(6)
N4 C26 1.347(6)
F3 B1 1.388(7)
F2 B1 1.390(6)
O1 C1 1.132(5)
N5 C30 1.305(6)
N5 C34 1.382(6)
N1 C9 1.352(6)
N1 C6 1.364(6)
N3 C22 1.360(7)
N3 C26 1.374(6)
C26 C25 1.424(7)
N2 C2 1.317(7)
N2 C6 1.343(6)
C22 C23 1.390(8)
C22 C20 1.465(8)
C2 C3 1.405(7)
C30 C31 1.399(7)
C6 C5 1.432(7)
N6 C37 1.335(6)
N6 C34 1.354(6)
C10 C15 1.403(7)
C10 C11 1.407(7)
C10 C9 1.463(7)
C23 C24 1.361(8)
C5 C7 1.399(8)
C5 C4 1.427(8)
C33 C32 1.406(7)
C33 C34 1.410(7)
C33 C35 1.430(7)
C3 C4 1.337(8)
C9 C8 1.402(7)
C7 C8 1.363(8)
C31 C32 1.352(7)
C43 C42 1.382(7)
C43 C38 1.382(7)
C38 C39 1.409(7)
C38 C37 1.480(7)
C12 C11 1.374(8)
C12 C13 1.374(9)
C15 C14 1.383(7)
C29 C28 1.396(7)
C14 C13 1.410(7)
C25 C24 1.382(8)
C25 C27 1.406(8)
C37 C36 1.414(7)
C36 C35 1.359(7)
C16 C17 1.387(8)
C16 C21 1.406(7)
C21 C20 1.391(7)
C39 C40 1.378(7)
C41 C40 1.381(7)
C41 C42 1.395(7)
C20 C19 1.407(8)
C27 C28 1.369(8)
C19 C18 1.378(10)
C18 C17 1.381(9)
F1 B1 1.385(7)
Cl1S C1S 1.753(7)
Cl2S C1S 1.695(7)

loop_
_platon_squeeze_void_nr
_platon_squeeze_void_average_x
_platon_squeeze_void_average_y
_platon_squeeze_void_average_z
_platon_squeeze_void_volume
_platon_squeeze_void_count_electrons
_platon_squeeze_void_content
1 0.000 0.500 0.000 356 101 ' '
2 0.500 1.000 0.500 356 101 ' '
